data_4038246
loop_
_publ_author_name
'Matsubara, Ryosuke'
'Ando, Akihiro'
'Hasebe, Hayu'
'Kim, Hojin'
'Tsuneda, Takao'
'Hayashi, Masahiko'

_publ_section_title
;
 Synthesis and Synthetic Application of Chloro- and Bromofuroxans.
;
_journal_issue 9
_journal_name_full 'The Journal of organic chemistry'
_journal_page_first 5959
_journal_page_last 5972
_journal_paper_doi 10.1021/acs.joc.0c00326
_journal_volume 85
_journal_year 2020
_chemical_formula_moiety 'C12 H13 Cl N2 O3'
_chemical_formula_sum 'C12 H13 Cl N2 O3'
_chemical_formula_weight 268.70
_space_group_IT_number 4
_space_group_name_Hall 'P 2yb'
_space_group_name_H-M_alt 'P 1 21 1'
_symmetry_cell_setting monoclinic
_symmetry_Int_Tables_number 4
_symmetry_space_group_name_Hall 'P 2yb'
_symmetry_space_group_name_H-M 'P 1 21 1'
_atom_sites_solution_hydrogens geom
_atom_sites_solution_primary direct
_atom_sites_solution_secondary difmap
_cell_angle_alpha 90.0000
_cell_angle_beta 92.3519(10)
_cell_angle_gamma 90.0000
_cell_formula_units_Z 2
_cell_length_a 7.5174(6)
_cell_length_b 10.8721(9)
_cell_length_c 7.6231(6)
_cell_measurement_reflns_used 2942
_cell_measurement_temperature 90
_cell_measurement_theta_max 28.735
_cell_measurement_theta_min 2.712
_cell_volume 622.51(9)
_computing_cell_refinement Unknown
_computing_data_collection Unknown
_computing_data_reduction Unknown
_computing_molecular_graphics 'CrystalStructure 4.0'
_computing_publication_material 'CrystalStructure 4.0 (Rigaku, 2010)'
_computing_structure_refinement 'SHELXL97 (Sheldrick, 2008)'
_computing_structure_solution 'SIR92 (Altomare, et al., 1994)'
_diffrn_ambient_temperature 90
_diffrn_measured_fraction_theta_full 0.994
_diffrn_measured_fraction_theta_max 0.994
_diffrn_measurement_device_type 'CCD area detector'
_diffrn_radiation_type 'Mo K\a'
_diffrn_radiation_wavelength 0.71069
_diffrn_reflns_av_R_equivalents 0.0166
_diffrn_reflns_limit_h_max 9
_diffrn_reflns_limit_h_min -9
_diffrn_reflns_limit_k_max 11
_diffrn_reflns_limit_k_min -13
_diffrn_reflns_limit_l_max 8
_diffrn_reflns_limit_l_min -9
_diffrn_reflns_number 3491
_diffrn_reflns_theta_full 27.10
_diffrn_reflns_theta_max 27.10
_diffrn_standards_number 0
_exptl_absorpt_coefficient_mu 0.308
_exptl_absorpt_correction_type none
_exptl_crystal_colour NONE
_exptl_crystal_density_diffrn 1.433
_exptl_crystal_density_method 'not measured'
_exptl_crystal_description NONE
_exptl_crystal_F_000 280.00
_exptl_crystal_size_max 0.288
_exptl_crystal_size_mid 0.212
_exptl_crystal_size_min 0.153
_refine_diff_density_max 0.170
_refine_diff_density_min -0.220
_refine_ls_abs_structure_details 'Flack, H. D. (1983), Acta Cryst. A39, 876-881.  755 Friedel Pairs'
_refine_ls_abs_structure_Flack 0.49(5)
_refine_ls_extinction_method none
_refine_ls_goodness_of_fit_ref 1.055
_refine_ls_hydrogen_treatment constr
_refine_ls_number_parameters 163
_refine_ls_number_reflns 2190
_refine_ls_number_restraints 1
_refine_ls_R_factor_gt 0.0227
_refine_ls_shift/su_max 0.001
_refine_ls_structure_factor_coef Fsqd
_refine_ls_weighting_details 'w = 1/[\s^2^(Fo^2^)+(0.0392P)^2^+0.0528P] where P=(Fo^2^+2Fc^2^)/3'
_refine_ls_weighting_scheme calc
_refine_ls_wR_factor_ref 0.0612
_reflns_number_gt 2163
_reflns_number_total 2190
_reflns_threshold_expression F^2^>2.0\s(F^2^)
_cod_data_source_file jo0c00326_si_003.cif
_cod_data_source_block AA945_HPLC1_0am
_cod_depositor_comments 'Adding full bibliography for 4038245--4038253.cif.'
_cod_database_code 4038246

loop_
_symmetry_equiv_pos_site_id
_symmetry_equiv_pos_as_xyz
1 +X,+Y,+Z
2 -X,1/2+Y,-Z

loop_
_atom_site_label
_atom_site_type_symbol
_atom_site_fract_x
_atom_site_fract_y
_atom_site_fract_z
_atom_site_U_iso_or_equiv
_atom_site_adp_type
_atom_site_occupancy
_atom_site_symmetry_multiplicity
_atom_site_calc_flag
_atom_site_refinement_flags
_atom_site_disorder_assembly
_atom_site_disorder_group
Cl1 Cl 0.13652(4) 0.51337(3) 0.10711(4) 0.01548(9) Uani 1.0 2 d . . .
O2 O 0.16475(14) 0.16409(11) 0.18234(14) 0.0174(3) Uani 1.0 2 d . . .
O3 O 0.47970(13) 0.38265(11) 0.30331(13) 0.0144(3) Uani 1.0 2 d . . .
O4 O -0.06816(14) 0.26659(12) 0.04458(14) 0.0216(3) Uani 1.0 2 d . . .
N6 N 0.33013(16) 0.19576(12) 0.26257(16) 0.0158(3) Uani 1.0 2 d . . .
N19 N 0.08123(17) 0.27483(13) 0.11833(15) 0.0152(3) Uani 1.0 2 d . . .
C7 C 0.92174(18) 0.33415(15) 0.5431(2) 0.0144(3) Uani 1.0 2 d . . .
C8 C 1.23354(19) 0.36191(15) 0.69360(19) 0.0128(3) Uani 1.0 2 d . . .
C9 C 1.37779(19) 0.43560(15) 0.74839(19) 0.0155(3) Uani 1.0 2 d . . .
C10 C 0.18961(18) 0.36667(13) 0.15760(18) 0.0122(3) Uani 1.0 2 d . . .
C11 C 1.53333(19) 0.26042(16) 0.87332(18) 0.0168(3) Uani 1.0 2 d . . .
C12 C 0.34250(19) 0.31523(14) 0.24618(18) 0.0129(3) Uani 1.0 2 d . . .
C13 C 1.5253(2) 0.38635(16) 0.83799(19) 0.0169(3) Uani 1.0 2 d . . .
C14 C 0.62442(18) 0.31267(15) 0.38952(19) 0.0149(3) Uani 1.0 2 d . . .
C15 C 1.07157(19) 0.42096(14) 0.60237(19) 0.0146(3) Uani 1.0 2 d . . .
C16 C 1.24435(19) 0.23547(14) 0.72778(18) 0.0142(3) Uani 1.0 2 d . . .
C17 C 1.39360(19) 0.18566(15) 0.81650(18) 0.0170(3) Uani 1.0 2 d . . .
C18 C 0.76973(19) 0.40155(15) 0.44450(19) 0.0148(3) Uani 1.0 2 d . . .
H7A H 0.8757 0.2935 0.6451 0.0172 Uiso 1.0 2 calc R . .
H7B H 0.9689 0.2714 0.4674 0.0172 Uiso 1.0 2 calc R . .
H9 H 1.3747 0.5194 0.7242 0.0186 Uiso 1.0 2 calc R . .
H11 H 1.6316 0.2271 0.9344 0.0201 Uiso 1.0 2 calc R . .
H13 H 1.6191 0.4372 0.8746 0.0203 Uiso 1.0 2 calc R . .
H14A H 0.6695 0.2520 0.3093 0.0178 Uiso 1.0 2 calc R . .
H14B H 0.5817 0.2701 0.4914 0.0178 Uiso 1.0 2 calc R . .
H15A H 1.1106 0.4650 0.5002 0.0175 Uiso 1.0 2 calc R . .
H15B H 1.0235 0.4812 0.6815 0.0175 Uiso 1.0 2 calc R . .
H16 H 1.1511 0.1842 0.6910 0.0170 Uiso 1.0 2 calc R . .
H17 H 1.3992 0.1015 0.8376 0.0203 Uiso 1.0 2 calc R . .
H18A H 0.7220 0.4645 0.5196 0.0178 Uiso 1.0 2 calc R . .
H18B H 0.8146 0.4415 0.3415 0.0178 Uiso 1.0 2 calc R . .

loop_
_atom_site_aniso_label
_atom_site_aniso_U_11
_atom_site_aniso_U_22
_atom_site_aniso_U_33
_atom_site_aniso_U_12
_atom_site_aniso_U_13
_atom_site_aniso_U_23
Cl1 0.01441(15) 0.01241(17) 0.01953(16) 0.00215(14) -0.00040(10) 0.00149(13)
O2 0.0153(5) 0.0127(6) 0.0239(6) -0.0032(5) -0.0021(4) 0.0003(5)
O3 0.0107(5) 0.0141(6) 0.0181(5) -0.0008(4) -0.0046(4) 0.0010(5)
O4 0.0111(5) 0.0242(7) 0.0291(6) -0.0029(5) -0.0051(4) -0.0037(6)
N6 0.0132(6) 0.0161(7) 0.0179(6) -0.0024(6) -0.0008(5) 0.0005(5)
N19 0.0134(6) 0.0149(7) 0.0174(6) -0.0001(6) 0.0002(5) -0.0012(5)
C7 0.0116(7) 0.0152(8) 0.0161(7) 0.0014(6) -0.0016(6) 0.0008(6)
C8 0.0119(6) 0.0151(8) 0.0116(6) 0.0022(6) 0.0017(5) -0.0017(6)
C9 0.0162(7) 0.0134(8) 0.0170(7) -0.0008(6) 0.0026(6) -0.0014(6)
C10 0.0112(7) 0.0116(8) 0.0139(6) -0.0008(6) 0.0012(5) -0.0004(6)
C11 0.0124(7) 0.0231(8) 0.0147(6) 0.0043(7) -0.0011(5) -0.0016(6)
C12 0.0130(7) 0.0135(8) 0.0124(6) 0.0010(6) 0.0014(5) -0.0010(6)
C13 0.0117(7) 0.0201(8) 0.0191(7) -0.0021(6) 0.0010(6) -0.0053(7)
C14 0.0116(7) 0.0155(8) 0.0172(7) 0.0033(6) -0.0031(5) 0.0012(6)
C15 0.0138(7) 0.0127(8) 0.0171(7) 0.0003(6) -0.0016(5) -0.0010(6)
C16 0.0118(7) 0.0149(8) 0.0158(7) -0.0007(6) -0.0007(5) -0.0007(6)
C17 0.0179(7) 0.0152(8) 0.0177(7) 0.0024(6) 0.0001(6) 0.0011(6)
C18 0.0120(7) 0.0152(8) 0.0172(7) 0.0007(6) -0.0005(5) 0.0015(6)

loop_
_atom_type_symbol
_atom_type_description
_atom_type_scat_dispersion_real
_atom_type_scat_dispersion_imag
_atom_type_scat_source
C C 0.0033 0.0016
;
International Tables for Crystallography
(1992, Vol. C, Tables 4.2.6.8 and 6.1.1.4)
;
H H 0.0000 0.0000
;
International Tables for Crystallography
(1992, Vol. C, Table 6.1.1.4)
;
Cl Cl 0.1484 0.1585
;
International Tables for Crystallography
(1992, Vol. C, Tables 4.2.6.8 and 6.1.1.4)
;
N N 0.0061 0.0033
;
International Tables for Crystallography
(1992, Vol. C, Tables 4.2.6.8 and 6.1.1.4)
;
O O 0.0106 0.0060
;
International Tables for Crystallography
(1992, Vol. C, Tables 4.2.6.8 and 6.1.1.4)
;

loop_
_geom_angle_atom_site_label_1
_geom_angle_atom_site_label_2
_geom_angle_atom_site_label_3
_geom_angle
_geom_angle_publ_flag
_geom_angle_site_symmetry_1
_geom_angle_site_symmetry_2
_geom_angle_site_symmetry_3
N6 O2 N19 108.03(11) yes . . .
C12 O3 C14 114.52(13) yes . . .
O2 N6 C12 105.47(12) yes . . .
O2 N19 O4 118.03(13) yes . . .
O2 N19 C10 107.54(12) yes . . .
O4 N19 C10 134.42(15) yes . . .
C15 C7 C18 112.17(13) yes . . .
C9 C8 C15 119.45(14) yes . . .
C9 C8 C16 117.93(14) yes . . .
C15 C8 C16 122.62(13) yes . . .
C8 C9 C13 121.40(15) yes . . .
Cl1 C10 N19 121.86(11) yes . . .
Cl1 C10 C12 131.26(12) yes . . .
N19 C10 C12 106.87(13) yes . . .
C13 C11 C17 119.31(14) yes . . .
O3 C12 N6 125.13(13) yes . . .
O3 C12 C10 122.77(14) yes . . .
N6 C12 C10 112.09(13) yes . . .
C9 C13 C11 120.08(15) yes . . .
O3 C14 C18 108.02(13) yes . . .
C7 C15 C8 116.27(13) yes . . .
C8 C16 C17 120.68(14) yes . . .
C11 C17 C16 120.58(15) yes . . .
C7 C18 C14 110.40(13) yes . . .

loop_
_geom_bond_atom_site_label_1
_geom_bond_atom_site_label_2
_geom_bond_distance
_geom_bond_publ_flag
_geom_bond_site_symmetry_1
_geom_bond_site_symmetry_2
Cl1 C10 1.6848(15) yes . .
O2 N6 1.4056(16) yes . .
O2 N19 1.4341(18) yes . .
O3 C12 1.3243(18) yes . .
O3 C14 1.4614(18) yes . .
O4 N19 1.2383(17) yes . .
N6 C12 1.309(2) yes . .
N19 C10 1.315(2) yes . .
C7 C15 1.524(2) yes . .
C7 C18 1.529(2) yes . .
C8 C9 1.398(2) yes . .
C8 C15 1.519(2) yes . .
C8 C16 1.401(3) yes . .
C9 C13 1.386(2) yes . .
C10 C12 1.423(2) yes . .
C11 C13 1.396(3) yes . .
C11 C17 1.384(3) yes . .
C14 C18 1.505(2) yes . .
C16 C17 1.395(2) yes . .
